data_7014890
loop_
_publ_author_name
'Costes, Jean-Pierre'
'Vendier, Laure'
'Wernsdorfer, Wolfgang'

_publ_section_title
;
 Structural and magnetic studies of original tetranuclear
 Co(II)-Ln(III) complexes (Ln(III) = Gd, Tb, Y).
;
_journal_issue 8
_journal_name_full 'Dalton transactions (Cambridge, England : 2003)'
_journal_page_first 1700
_journal_page_last 1706
_journal_paper_doi 10.1039/c0dt01253j
_journal_volume 40
_journal_year 2011
_chemical_compound_source 'synthesis as described'
_chemical_formula_moiety 'C32 H30 Co2 N4 O26 Y2, C3 H6 O'
_chemical_formula_sum 'C35 H36 Co2 N4 O27 Y2'
_chemical_formula_weight 1240.36
_chemical_name_systematic
;
?
;
_space_group_IT_number 2
_symmetry_cell_setting triclinic
_symmetry_Int_Tables_number 2
_symmetry_space_group_name_Hall '-P 1'
_symmetry_space_group_name_H-M 'P -1'
_atom_sites_solution_hydrogens geom
_atom_sites_solution_primary direct
_atom_sites_solution_secondary difmap
_cell_angle_alpha 72.514(3)
_cell_angle_beta 66.084(5)
_cell_angle_gamma 62.621(2)
_cell_formula_units_Z 1
_cell_length_a 10.9150(9)
_cell_length_b 11.0980(10)
_cell_length_c 12.7920(7)
_cell_measurement_reflns_used 4896
_cell_measurement_temperature 180(2)
_cell_measurement_theta_max 32.2242
_cell_measurement_theta_min 2.9125
_cell_measurement_wavelength 0.71073
_cell_volume 1245.36(17)
_computing_cell_refinement 'CrysAlis RED, Oxford Diffraction Ltd.'
_computing_data_collection 'CrysAlis CCD, Oxford Diffraction Ltd.'
_computing_data_reduction 'CrysAlis RED, Oxford Diffraction Ltd.'
_computing_molecular_graphics 'Ortep-3 for Windows (Farrugia, 1997)'
_computing_publication_material 'WinGX publication routines (Farrugia, 1999)'
_computing_structure_refinement 'SHELXL-97 (Sheldrick, 2008)'
_computing_structure_solution 'SIR92 (Giacovazzo et al, 1993)'
_diffrn_ambient_temperature 180
_diffrn_measured_fraction_theta_full 0.996
_diffrn_measured_fraction_theta_max 0.996
_diffrn_measurement_device_type 'Bruker Kappa APEX II'
_diffrn_measurement_method \w-\f
_diffrn_orient_matrix_UB_11 0.0343301886
_diffrn_orient_matrix_UB_12 0.0042946889
_diffrn_orient_matrix_UB_13 -0.0609509657
_diffrn_orient_matrix_UB_21 0.0305002885
_diffrn_orient_matrix_UB_22 -0.0724224727
_diffrn_orient_matrix_UB_23 0.005075372
_diffrn_orient_matrix_UB_31 -0.0627195794
_diffrn_orient_matrix_UB_32 0.001546571
_diffrn_orient_matrix_UB_33 -0.0064877176
_diffrn_radiation_monochromator graphite
_diffrn_radiation_source 'fine-focus sealed tube'
_diffrn_radiation_type MoK\a
_diffrn_radiation_wavelength 0.71073
_diffrn_reflns_av_R_equivalents 0.0264
_diffrn_reflns_av_unetI/netI 0.0457
_diffrn_reflns_limit_h_max 8
_diffrn_reflns_limit_h_min -13
_diffrn_reflns_limit_k_max 13
_diffrn_reflns_limit_k_min -13
_diffrn_reflns_limit_l_max 15
_diffrn_reflns_limit_l_min -15
_diffrn_reflns_number 8991
_diffrn_reflns_theta_full 25.35
_diffrn_reflns_theta_max 25.35
_diffrn_reflns_theta_min 2.91
_diffrn_standards_decay_% 0
_diffrn_standards_interval_count 0
_diffrn_standards_interval_time 0
_diffrn_standards_number 0
_exptl_absorpt_coefficient_mu 3.051
_exptl_absorpt_correction_T_max 0.721
_exptl_absorpt_correction_T_min 0.420
_exptl_absorpt_correction_type multi-scan
_exptl_absorpt_process_details
;
CrysAlis RED, Oxford Diffraction Ltd.,
Version 1.171.32.27 (release 29-05-2008 CrysAlis171 .NET)
(compiled May 29 2008,13:12:44)
Empirical absorption correction using spherical harmonics,
implemented in SCALE3 ABSPACK scaling algorithm.
;
_exptl_crystal_colour orange
_exptl_crystal_density_diffrn 1.654
_exptl_crystal_density_method 'not measured'
_exptl_crystal_description parallelepiped
_exptl_crystal_F_000 622
_exptl_crystal_size_max 0.37
_exptl_crystal_size_mid 0.25
_exptl_crystal_size_min 0.1
_refine_diff_density_max 2.13
_refine_diff_density_min -0.577
_refine_diff_density_rms 0.125
_refine_ls_extinction_method none
_refine_ls_goodness_of_fit_ref 1.022
_refine_ls_hydrogen_treatment constr
_refine_ls_matrix_type full
_refine_ls_number_parameters 338
_refine_ls_number_reflns 4545
_refine_ls_number_restraints 0
_refine_ls_restrained_S_all 1.022
_refine_ls_R_factor_all 0.0806
_refine_ls_R_factor_gt 0.0556
_refine_ls_shift/su_max 0.002
_refine_ls_shift/su_mean 0
_refine_ls_structure_factor_coef Fsqd
_refine_ls_weighting_details 'calc w=1/[\s^2^(Fo^2^)+(0.1235P)^2^+0.0000P] where P=(Fo^2^+2Fc^2^)/3'
_refine_ls_weighting_scheme calc
_refine_ls_wR_factor_gt 0.1634
_refine_ls_wR_factor_ref 0.1751
_reflns_number_gt 3251
_reflns_number_total 4545
_reflns_threshold_expression >2\s(I)
_cod_data_source_file C0DT01253J.TXT
_cod_data_source_block complex(3)
_cod_database_code 7014890

loop_
_symmetry_equiv_pos_as_xyz
'x, y, z'
'-x, -y, -z'

loop_
_atom_site_label
_atom_site_type_symbol
_atom_site_fract_x
_atom_site_fract_y
_atom_site_fract_z
_atom_site_U_iso_or_equiv
_atom_site_adp_type
_atom_site_occupancy
_atom_site_symmetry_multiplicity
_atom_site_calc_flag
_atom_site_refinement_flags
_atom_site_disorder_assembly
_atom_site_disorder_group
C1 C 0.6964(6) 0.7330(6) 0.3790(5) 0.0389(13) Uani 1 1 d . . .
C2 C 0.6589(6) 0.7874(6) 0.4762(5) 0.0438(14) Uani 1 1 d . . .
C3 C 0.6906(7) 0.8946(7) 0.4740(6) 0.0550(16) Uani 1 1 d . . .
H3 H 0.6646 0.9277 0.5435 0.066 Uiso 1 1 calc R . .
C4 C 0.7597(8) 0.9532(7) 0.3707(7) 0.0615(19) Uani 1 1 d . . .
H4 H 0.7824 1.0267 0.3693 0.074 Uiso 1 1 calc R . .
C5 C 0.7966(7) 0.9089(7) 0.2702(7) 0.0595(18) Uani 1 1 d . . .
H5 H 0.8437 0.9514 0.199 0.071 Uiso 1 1 calc R . .
C6 C 0.7638(6) 0.7972(6) 0.2728(5) 0.0453(14) Uani 1 1 d . . .
C7 C 0.8019(9) 0.7567(8) 0.1664(8) 0.069(2) Uani 1 1 d . . .
H7 H 0.8457 0.8083 0.1004 0.083 Uiso 1 1 calc R . .
C8 C 0.5453(8) 0.7582(8) 0.6821(6) 0.0605(18) Uani 1 1 d . . .
H8A H 0.6335 0.7312 0.7014 0.091 Uiso 1 1 calc R . .
H8B H 0.4827 0.7135 0.7422 0.091 Uiso 1 1 calc R . .
H8C H 0.493 0.8579 0.6774 0.091 Uiso 1 1 calc R . .
C9 C 0.5249(7) 0.6082(7) 0.0908(5) 0.0512(16) Uani 1 1 d . . .
C10 C 0.4385(6) 0.5950(6) 0.2071(5) 0.0439(14) Uani 1 1 d . . .
C11 C 0.2871(7) 0.6392(8) 0.2325(7) 0.0627(19) Uani 1 1 d . . .
C12 C 0.2290(9) 0.7109(10) 0.1350(9) 0.086(3) Uani 1 1 d . . .
H12 H 0.1272 0.7466 0.1484 0.103 Uiso 1 1 calc R . .
C13 C 0.3178(12) 0.7257(11) 0.0288(8) 0.095(3) Uani 1 1 d . . .
H13 H 0.2765 0.7738 -0.0318 0.114 Uiso 1 1 calc R . .
C14 C 0.4665(10) 0.6754(10) 0.0016(7) 0.078(2) Uani 1 1 d . . .
H14 H 0.5269 0.6865 -0.0758 0.094 Uiso 1 1 calc R . .
C15 C 0.8134(10) 0.3827(9) 0.6585(7) 0.075(2) Uani 1 1 d . . .
H15 H 0.9118 0.3497 0.6554 0.09 Uiso 1 1 calc R . .
O15 O 0.3314(11) 0.8608(10) 0.3960(9) 0.066(3) Uani 0.5 1 d P . .
C20 C 0.2580(16) 0.9273(14) 0.3311(14) 0.061(4) Uani 0.5 1 d P . .
C22 C 0.098(2) 0.952(2) 0.373(2) 0.126(10) Uani 0.5 1 d P . .
H22A H 0.0689 0.9178 0.4556 0.189 Uiso 0.5 1 calc PR . .
H22B H 0.0815 0.9049 0.3301 0.189 Uiso 0.5 1 calc PR . .
H22C H 0.0408 1.051 0.3607 0.189 Uiso 0.5 1 calc PR . .
N1 N 0.8966(5) 0.2396(6) 0.1466(5) 0.0506(13) Uani 1 1 d . . .
N2 N 1.0153(7) 0.3615(9) 0.3158(7) 0.078(2) Uani 1 1 d . . .
O1 O 0.6674(4) 0.6283(4) 0.3854(3) 0.0416(9) Uani 1 1 d . . .
O2 O 0.5827(5) 0.7189(5) 0.5772(4) 0.0583(12) Uani 1 1 d . . .
O3 O 0.6261(4) 0.3919(4) 0.4510(3) 0.0289(7) Uani 1 1 d . . .
H3A H 0.6716 0.2928 0.4808 0.035 Uiso 1 1 calc R . .
O13 O 0.7870(6) 0.6670(6) 0.1473(4) 0.0764(16) Uani 1 1 d . . .
O4 O 0.6768(6) 0.5468(5) 0.0788(4) 0.0673(14) Uani 1 1 d . . .
O5 O 0.5038(4) 0.5364(4) 0.2875(3) 0.0398(9) Uani 1 1 d . . .
O6 O 0.7878(5) 0.4363(6) 0.5738(5) 0.0697(14) Uani 1 1 d . . .
O7 O 0.7737(4) 0.2629(4) 0.2239(4) 0.0486(10) Uani 1 1 d . . .
O8 O 0.9481(5) 0.3305(5) 0.1197(4) 0.0608(12) Uani 1 1 d . . .
O9 O 0.9604(5) 0.1389(5) 0.0992(5) 0.0674(13) Uani 1 1 d . . .
O10 O 0.9302(5) 0.2994(6) 0.3513(4) 0.0824(18) Uani 1 1 d . . .
O11 O 0.9752(5) 0.4759(7) 0.2619(5) 0.0731(15) Uani 1 1 d . . .
O12 O 1.1312(7) 0.3114(11) 0.3330(8) 0.155(4) Uani 1 1 d . . .
Co1 Co 0.58720(7) 0.53405(8) 0.54644(6) 0.0345(2) Uani 1 1 d . . .
Y1 Y 0.74875(5) 0.47141(6) 0.26609(4) 0.0379(2) Uani 1 1 d . . .
C16 C 0.7688(10) 0.5707(10) -0.0354(6) 0.078(2) Uani 1 1 d . . .
H16A H 0.7529 0.5362 -0.089 0.116 Uiso 1 1 calc R . .
H16B H 0.8706 0.5229 -0.0375 0.116 Uiso 1 1 calc R . .
H16C H 0.7459 0.6692 -0.0582 0.116 Uiso 1 1 calc R . .
C21 C 0.322(2) 0.9957(13) 0.2113(12) 0.075(5) Uani 0.5 1 d P . .
H21A H 0.4055 1.0089 0.2097 0.113 Uiso 0.5 1 calc PR . .
H21B H 0.2479 1.0848 0.1936 0.113 Uiso 0.5 1 calc PR . .
H21C H 0.3535 0.9372 0.1536 0.113 Uiso 0.5 1 calc PR . .

loop_
_atom_site_aniso_label
_atom_site_aniso_U_11
_atom_site_aniso_U_22
_atom_site_aniso_U_33
_atom_site_aniso_U_23
_atom_site_aniso_U_13
_atom_site_aniso_U_12
C1 0.024(3) 0.046(3) 0.050(4) -0.009(3) -0.010(2) -0.017(2)
C2 0.031(3) 0.047(3) 0.050(4) -0.002(3) -0.012(3) -0.016(3)
C3 0.057(4) 0.054(4) 0.061(4) -0.008(3) -0.021(3) -0.026(3)
C4 0.069(5) 0.050(4) 0.080(6) -0.006(4) -0.029(4) -0.032(4)
C5 0.051(4) 0.050(4) 0.074(5) 0.009(3) -0.024(4) -0.024(3)
C6 0.040(3) 0.052(4) 0.046(4) 0.002(3) -0.011(3) -0.027(3)
C7 0.073(5) 0.072(5) 0.083(6) -0.011(4) -0.034(4) -0.036(4)
C8 0.057(4) 0.083(5) 0.054(4) -0.015(4) -0.025(3) -0.029(4)
C9 0.054(4) 0.072(4) 0.032(3) 0.004(3) -0.019(3) -0.031(4)
C10 0.041(3) 0.050(4) 0.039(3) -0.006(3) -0.015(3) -0.014(3)
C11 0.045(4) 0.072(5) 0.065(5) -0.017(4) -0.018(3) -0.012(3)
C12 0.054(5) 0.102(7) 0.100(7) -0.017(5) -0.047(5) -0.009(5)
C13 0.117(8) 0.117(8) 0.069(6) 0.026(5) -0.063(6) -0.055(7)
C14 0.098(7) 0.116(7) 0.041(4) 0.009(4) -0.032(4) -0.062(6)
C15 0.078(6) 0.074(5) 0.065(5) -0.018(4) -0.031(5) -0.010(4)
O15 0.075(7) 0.051(6) 0.080(7) 0.003(5) -0.043(6) -0.022(5)
C20 0.067(9) 0.051(8) 0.075(10) -0.014(7) -0.014(8) -0.036(7)
C22 0.097(16) 0.089(15) 0.22(3) -0.050(16) -0.107(19) 0.013(12)
N1 0.040(3) 0.056(3) 0.052(3) -0.008(3) -0.003(3) -0.026(3)
N2 0.035(4) 0.120(7) 0.071(5) -0.023(5) -0.018(3) -0.017(4)
O1 0.037(2) 0.048(2) 0.042(2) -0.0079(18) -0.0022(17) -0.0256(19)
O2 0.055(3) 0.076(3) 0.053(3) -0.024(2) -0.004(2) -0.035(2)
O3 0.0257(17) 0.0349(19) 0.0271(18) -0.0011(14) -0.0075(14) -0.0152(15)
O13 0.102(4) 0.099(4) 0.047(3) 0.004(3) -0.011(3) -0.074(4)
O4 0.082(4) 0.085(4) 0.038(3) -0.015(2) 0.000(2) -0.048(3)
O5 0.032(2) 0.064(3) 0.0222(19) -0.0045(17) -0.0119(16) -0.0154(19)
O6 0.046(3) 0.094(4) 0.076(4) -0.030(3) -0.032(3) -0.011(3)
O7 0.036(2) 0.060(3) 0.044(2) -0.006(2) -0.0035(19) -0.022(2)
O8 0.054(3) 0.073(3) 0.051(3) -0.021(2) 0.013(2) -0.039(3)
O9 0.056(3) 0.063(3) 0.075(4) -0.030(3) -0.002(3) -0.020(3)
O10 0.034(3) 0.115(5) 0.055(3) 0.001(3) -0.007(2) -0.009(3)
O11 0.042(3) 0.113(5) 0.077(4) -0.032(3) -0.010(3) -0.036(3)
O12 0.051(4) 0.244(11) 0.170(8) -0.045(7) -0.061(5) -0.025(5)
Co1 0.0262(4) 0.0512(5) 0.0324(4) -0.0103(3) -0.0071(3) -0.0190(3)
Y1 0.0295(3) 0.0548(4) 0.0268(3) -0.0042(2) -0.0012(2) -0.0217(3)
C16 0.095(6) 0.110(7) 0.040(4) -0.001(4) -0.008(4) -0.067(6)
C21 0.147(16) 0.028(6) 0.050(8) 0.005(6) -0.055(10) -0.020(8)

loop_
_atom_type_symbol
_atom_type_description
_atom_type_scat_dispersion_real
_atom_type_scat_dispersion_imag
_atom_type_scat_source
C C 0.0033 0.0016 'International Tables Vol C Tables 4.2.6.8 and 6.1.1.4'
H H 0 0 'International Tables Vol C Tables 4.2.6.8 and 6.1.1.4'
Co Co 0.3494 0.9721 'International Tables Vol C Tables 4.2.6.8 and 6.1.1.4'
Y Y -2.7962 3.5667 'International Tables Vol C Tables 4.2.6.8 and 6.1.1.4'
N N 0.0061 0.0033 'International Tables Vol C Tables 4.2.6.8 and 6.1.1.4'
O O 0.0106 0.006 'International Tables Vol C Tables 4.2.6.8 and 6.1.1.4'

loop_
_geom_angle_atom_site_label_1
_geom_angle_atom_site_label_2
_geom_angle_atom_site_label_3
_geom_angle
_geom_angle_site_symmetry_1
_geom_angle_site_symmetry_3
_geom_angle_publ_flag
O1 C1 C2 121.2(5) . . ?
O1 C1 C6 122.0(5) . . ?
C2 C1 C6 116.8(5) . . ?
C3 C2 C1 123.1(6) . . ?
C3 C2 O2 125.6(6) . . ?
C1 C2 O2 111.3(5) . . ?
C4 C3 C2 119.3(6) . . ?
C4 C3 H3 120.4 . . ?
C2 C3 H3 120.4 . . ?
C5 C4 C3 121.5(6) . . ?
C5 C4 H4 119.2 . . ?
C3 C4 H4 119.2 . . ?
C4 C5 C6 119.1(7) . . ?
C4 C5 H5 120.5 . . ?
C6 C5 H5 120.5 . . ?
C7 C6 C1 123.0(6) . . ?
C7 C6 C5 116.9(6) . . ?
C1 C6 C5 120.0(6) . . ?
O13 C7 C6 128.9(8) . . ?
O13 C7 H7 115.5 . . ?
C6 C7 H7 115.5 . . ?
O2 C8 H8A 109.5 . . ?
O2 C8 H8B 109.5 . . ?
H8A C8 H8B 109.5 . . ?
O2 C8 H8C 109.5 . . ?
H8A C8 H8C 109.5 . . ?
H8B C8 H8C 109.5 . . ?
C14 C9 C10 122.7(7) . . ?
C14 C9 O4 125.5(6) . . ?
C10 C9 O4 111.8(5) . . ?
O5 C10 C9 118.4(5) . . ?
O5 C10 C11 122.8(6) . . ?
C9 C10 C11 118.7(6) . . ?
C10 C11 C15 126.4(7) . 2_666 ?
C10 C11 C12 116.5(7) . . ?
C15 C11 C12 117.0(7) 2_666 . ?
C13 C12 C11 120.5(7) . . ?
C13 C12 H12 119.7 . . ?
C11 C12 H12 119.7 . . ?
C12 C13 C14 123.5(8) . . ?
C12 C13 H13 118.2 . . ?
C14 C13 H13 118.2 . . ?
C13 C14 C9 117.7(8) . . ?
C13 C14 H14 121.2 . . ?
C9 C14 H14 121.2 . . ?
O6 C15 C11 126.5(9) . 2_666 ?
O6 C15 H15 116.7 . . ?
C11 C15 H15 116.7 2_666 . ?
O15 C20 C22 119.9(16) . . ?
O15 C20 C21 121.0(14) . . ?
C22 C20 C21 118.9(16) . . ?
C20 C22 H22A 109.5 . . ?
C20 C22 H22B 109.5 . . ?
H22A C22 H22B 109.5 . . ?
C20 C22 H22C 109.5 . . ?
H22A C22 H22C 109.5 . . ?
H22B C22 H22C 109.5 . . ?
O9 N1 O7 122.5(5) . . ?
O9 N1 O8 121.4(5) . . ?
O7 N1 O8 116.0(5) . . ?
O9 N1 Y1 177.9(5) . . ?
O7 N1 Y1 56.9(3) . . ?
O8 N1 Y1 59.2(3) . . ?
O12 N2 O11 120.7(9) . . ?
O12 N2 O10 122.7(9) . . ?
O11 N2 O10 116.6(6) . . ?
O12 N2 Y1 177.1(7) . . ?
O11 N2 Y1 59.8(3) . . ?
O10 N2 Y1 56.8(3) . . ?
C1 O1 Co1 117.6(4) . . ?
C1 O1 Y1 134.8(3) . . ?
Co1 O1 Y1 104.12(16) . . ?
C8 O2 C2 117.5(5) . . ?
C8 O2 Co1 127.7(5) . . ?
C2 O2 Co1 113.2(4) . . ?
Co1 O3 Co1 94.90(14) . 2_666 ?
Co1 O3 Y1 101.89(14) . . ?
Co1 O3 Y1 104.77(14) 2_666 . ?
Co1 O3 H3A 117.3 . . ?
Co1 O3 H3A 117.3 2_666 . ?
Y1 O3 H3A 117.3 . . ?
C7 O13 Y1 131.8(5) . . ?
C16 O4 C9 114.2(6) . . ?
C16 O4 Y1 125.5(5) . . ?
C9 O4 Y1 117.6(3) . . ?
C10 O5 Co1 125.7(4) . 2_666 ?
C10 O5 Y1 128.3(3) . . ?
Co1 O5 Y1 105.72(14) 2_666 . ?
C15 O6 Co1 128.6(6) . . ?
N1 O7 Y1 96.8(3) . . ?
N1 O8 Y1 94.4(3) . . ?
N2 O10 Y1 97.0(5) . . ?
N2 O11 Y1 95.0(4) . . ?
O5 Co1 O1 172.93(16) 2_666 . ?
O5 Co1 O3 104.87(15) 2_666 . ?
O1 Co1 O3 81.72(14) . . ?
O5 Co1 O3 80.43(14) 2_666 2_666 ?
O1 Co1 O3 97.83(14) . 2_666 ?
O3 Co1 O3 85.10(14) . 2_666 ?
O5 Co1 O6 88.7(2) 2_666 . ?
O1 Co1 O6 93.3(2) . . ?
O3 Co1 O6 95.03(17) . . ?
O3 Co1 O6 168.8(2) 2_666 . ?
O5 Co1 O2 98.09(17) 2_666 . ?
O1 Co1 O2 75.32(16) . . ?
O3 Co1 O2 157.03(16) . . ?
O3 Co1 O2 98.37(16) 2_666 . ?
O6 Co1 O2 85.9(2) . . ?
O5 Co1 Y1 146.44(12) 2_666 . ?
O1 Co1 Y1 40.40(11) . . ?
O3 Co1 Y1 41.82(9) . . ?
O3 Co1 Y1 97.01(10) 2_666 . ?
O6 Co1 Y1 90.44(15) . . ?
O2 Co1 Y1 115.30(12) . . ?
O5 Co1 Y1 40.27(10) 2_666 2_666 ?
O1 Co1 Y1 137.86(11) . 2_666 ?
O3 Co1 Y1 94.99(9) . 2_666 ?
O3 Co1 Y1 40.21(9) 2_666 2_666 ?
O6 Co1 Y1 128.79(17) . 2_666 ?
O2 Co1 Y1 102.31(12) . 2_666 ?
Y1 Co1 Y1 127.63(2) . 2_666 ?
O1 Y1 O3 71.33(13) . . ?
O1 Y1 O5 86.46(13) . . ?
O3 Y1 O5 69.00(12) . . ?
O1 Y1 O13 73.32(17) . . ?
O3 Y1 O13 143.45(17) . . ?
O5 Y1 O13 99.98(17) . . ?
O1 Y1 O7 153.43(14) . . ?
O3 Y1 O7 82.13(13) . . ?
O5 Y1 O7 82.85(14) . . ?
O13 Y1 O7 132.49(17) . . ?
O1 Y1 O10 95.47(18) . . ?
O3 Y1 O10 72.91(15) . . ?
O5 Y1 O10 138.99(17) . . ?
O13 Y1 O10 119.9(2) . . ?
O7 Y1 O10 77.4(2) . . ?
O1 Y1 O8 149.06(14) . . ?
O3 Y1 O8 126.46(14) . . ?
O5 Y1 O8 122.35(15) . . ?
O13 Y1 O8 89.34(18) . . ?
O7 Y1 O8 52.55(14) . . ?
O10 Y1 O8 70.80(18) . . ?
O1 Y1 O11 76.57(16) . . ?
O3 Y1 O11 110.96(17) . . ?
O5 Y1 O11 161.66(18) . . ?
O13 Y1 O11 68.8(2) . . ?
O7 Y1 O11 115.47(17) . . ?
O10 Y1 O11 51.3(2) . . ?
O8 Y1 O11 73.27(17) . . ?
O1 Y1 O4 119.93(15) . . ?
O3 Y1 O4 128.49(13) . . ?
O5 Y1 O4 62.50(14) . . ?
O13 Y1 O4 64.47(17) . . ?
O7 Y1 O4 75.91(15) . . ?
O10 Y1 O4 142.08(18) . . ?
O8 Y1 O4 71.63(17) . . ?
O11 Y1 O4 120.54(18) . . ?
O1 Y1 N1 166.70(15) . . ?
O3 Y1 N1 104.17(14) . . ?
O5 Y1 N1 103.83(14) . . ?
O13 Y1 N1 112.36(17) . . ?
O7 Y1 N1 26.21(13) . . ?
O10 Y1 N1 71.23(19) . . ?
O8 Y1 N1 26.38(13) . . ?
O11 Y1 N1 94.01(17) . . ?
O4 Y1 N1 72.89(16) . . ?
O1 Y1 N2 86.15(19) . . ?
O3 Y1 N2 92.87(19) . . ?
O5 Y1 N2 161.80(19) . . ?
O13 Y1 N2 93.8(2) . . ?
O7 Y1 N2 96.6(2) . . ?
O10 Y1 N2 26.2(2) . . ?
O8 Y1 N2 69.29(19) . . ?
O11 Y1 N2 25.2(2) . . ?
O4 Y1 N2 135.14(19) . . ?
N1 Y1 N2 81.5(2) . . ?
O1 Y1 Co1 35.47(10) . . ?
O3 Y1 Co1 36.28(9) . . ?
O5 Y1 Co1 79.15(9) . . ?
O13 Y1 Co1 108.76(14) . . ?
O7 Y1 Co1 118.21(10) . . ?
O10 Y1 Co1 79.19(13) . . ?
O8 Y1 Co1 149.83(12) . . ?
O11 Y1 Co1 90.62(13) . . ?
O4 Y1 Co1 137.70(11) . . ?
N1 Y1 Co1 137.39(11) . . ?
N2 Y1 Co1 85.19(14) . . ?
O4 C16 H16A 109.5 . . ?
O4 C16 H16B 109.5 . . ?
H16A C16 H16B 109.5 . . ?
O4 C16 H16C 109.5 . . ?
H16A C16 H16C 109.5 . . ?
H16B C16 H16C 109.5 . . ?
C20 C21 H21A 109.5 . . ?
C20 C21 H21B 109.5 . . ?
H21A C21 H21B 109.5 . . ?
C20 C21 H21C 109.5 . . ?
H21A C21 H21C 109.5 . . ?
H21B C21 H21C 109.5 . . ?

loop_
_geom_bond_atom_site_label_1
_geom_bond_atom_site_label_2
_geom_bond_distance
_geom_bond_site_symmetry_2
_geom_bond_publ_flag
C1 O1 1.310(7) . ?
C1 C2 1.375(9) . ?
C1 C6 1.409(8) . ?
C2 C3 1.373(9) . ?
C2 O2 1.435(7) . ?
C3 C4 1.365(10) . ?
C3 H3 0.95 . ?
C4 C5 1.355(10) . ?
C4 H4 0.95 . ?
C5 C6 1.428(9) . ?
C5 H5 0.95 . ?
C6 C7 1.401(10) . ?
C7 O13 1.184(9) . ?
C7 H7 0.95 . ?
C8 O2 1.380(8) . ?
C8 H8A 0.98 . ?
C8 H8B 0.98 . ?
C8 H8C 0.98 . ?
C9 C14 1.380(9) . ?
C9 C10 1.408(8) . ?
C9 O4 1.433(8) . ?
C10 O5 1.325(7) . ?
C10 C11 1.411(9) . ?
C11 C15 1.417(11) 2_666 ?
C11 C12 1.473(11) . ?
C12 C13 1.326(13) . ?
C12 H12 0.95 . ?
C13 C14 1.376(13) . ?
C13 H13 0.95 . ?
C14 H14 0.95 . ?
C15 O6 1.145(9) . ?
C15 C11 1.417(11) 2_666 ?
C15 H15 0.95 . ?
O15 C20 1.226(17) . ?
C20 C22 1.51(2) . ?
C20 C21 1.53(2) . ?
C22 H22A 0.98 . ?
C22 H22B 0.98 . ?
C22 H22C 0.98 . ?
N1 O9 1.205(7) . ?
N1 O7 1.266(6) . ?
N1 O8 1.268(6) . ?
N1 Y1 2.847(6) . ?
N2 O12 1.210(8) . ?
N2 O11 1.219(9) . ?
N2 O10 1.266(9) . ?
N2 Y1 2.851(6) . ?
O1 Co1 2.047(4) . ?
O1 Y1 2.286(4) . ?
O2 Co1 2.177(5) . ?
O3 Co1 2.068(3) . ?
O3 Co1 2.072(3) 2_666 ?
O3 Y1 2.331(3) . ?
O3 H3A 1 . ?
O13 Y1 2.352(5) . ?
O4 C16 1.426(8) . ?
O4 Y1 2.603(5) . ?
O5 Co1 2.029(4) 2_666 ?
O5 Y1 2.344(4) . ?
O6 Co1 2.074(5) . ?
O7 Y1 2.403(4) . ?
O8 Y1 2.452(4) . ?
O10 Y1 2.404(5) . ?
O11 Y1 2.474(5) . ?
Co1 O5 2.029(4) 2_666 ?
Co1 O3 2.072(3) 2_666 ?
Co1 Y1 3.4201(9) . ?
Co1 Y1 3.4911(9) 2_666 ?
C16 H16A 0.98 . ?
C16 H16B 0.98 . ?
C16 H16C 0.98 . ?
C21 H21A 0.98 . ?
C21 H21B 0.98 . ?
C21 H21C 0.98 . ?
